data_4501238
loop_
_publ_author_name
'Bacchi, Alessia'
'Cantoni, Giulia'
'Granelli, Matteo'
'Mazza, Simona'
'Pelagatti, Paolo'
'Rispoli, Gabriele'

_publ_section_title
;
 Hydrogen Bond Optimization via Molecular Design for the Fabrication of
 Crystalline Organometallic Wheel-and-Axle Compounds Based on
 Half-Sandwich Ru(II) Units
;
_journal_issue 11
_journal_name_full 'Crystal Growth &amp; Design'
_journal_page_first 5039
_journal_paper_doi 10.1021/cg200940j
_journal_volume 11
_journal_year 2011
_chemical_formula_sum 'C22 H29 Cl2 N O3 Ru'
_chemical_formula_weight 527.43
_chemical_name_systematic
; 
 ? 
;
_space_group_IT_number 2
_symmetry_cell_setting triclinic
_symmetry_space_group_name_Hall '-P 1'
_symmetry_space_group_name_H-M 'P -1'
_atom_sites_solution_hydrogens geom
_atom_sites_solution_primary direct
_atom_sites_solution_secondary difmap
_audit_creation_method SHELXL-97
_cell_angle_alpha 99.575(5)
_cell_angle_beta 98.117(5)
_cell_angle_gamma 110.920(5)
_cell_formula_units_Z 2
_cell_length_a 7.723(5)
_cell_length_b 9.125(5)
_cell_length_c 18.896(5)
_cell_measurement_reflns_used 800
_cell_measurement_temperature 293(2)
_cell_measurement_theta_max 18
_cell_measurement_theta_min 4
_cell_volume 1197.1(11)
_computing_structure_refinement 'SHELXL-97 (Sheldrick, 1997)'
_computing_structure_solution 'SIR97 (Altomare et al. 1997)'
_diffrn_ambient_temperature 293(2)
_diffrn_detector_area_resol_mean 8.2
_diffrn_measured_fraction_theta_full 0.994
_diffrn_measured_fraction_theta_max 0.994
_diffrn_measurement_device_type diffractometer
_diffrn_measurement_method '\w scan'
_diffrn_radiation_monochromator graphite
_diffrn_radiation_source 'fine-focus sealed tube'
_diffrn_radiation_type MoK\a
_diffrn_radiation_wavelength 0.71073
_diffrn_reflns_av_R_equivalents 0.0641
_diffrn_reflns_av_sigmaI/netI 0.0682
_diffrn_reflns_limit_h_max 8
_diffrn_reflns_limit_h_min -8
_diffrn_reflns_limit_k_max 10
_diffrn_reflns_limit_k_min -10
_diffrn_reflns_limit_l_max 21
_diffrn_reflns_limit_l_min -21
_diffrn_reflns_number 11539
_diffrn_reflns_theta_full 24.27
_diffrn_reflns_theta_max 24.27
_diffrn_reflns_theta_min 1.12
_exptl_absorpt_coefficient_mu 0.900
_exptl_absorpt_correction_T_max 1
_exptl_absorpt_correction_T_min 0.75
_exptl_absorpt_correction_type multi-scan
_exptl_absorpt_process_details 'SADABS procedure'
_exptl_crystal_colour orange
_exptl_crystal_density_diffrn 1.463
_exptl_crystal_density_method 'not measured'
_exptl_crystal_description prism
_exptl_crystal_F_000 540
_exptl_crystal_size_max 0.06
_exptl_crystal_size_mid 0.03
_exptl_crystal_size_min 0.03
_refine_diff_density_max 3.213
_refine_diff_density_min -1.903
_refine_diff_density_rms 0.264
_refine_ls_extinction_method none
_refine_ls_goodness_of_fit_ref 1.102
_refine_ls_hydrogen_treatment mixed
_refine_ls_matrix_type full
_refine_ls_number_parameters 255
_refine_ls_number_reflns 3856
_refine_ls_number_restraints 10
_refine_ls_restrained_S_all 1.103
_refine_ls_R_factor_all 0.0993
_refine_ls_R_factor_gt 0.0786
_refine_ls_shift/su_max 0.000
_refine_ls_shift/su_mean 0.000
_refine_ls_structure_factor_coef Fsqd
_refine_ls_weighting_details 'calc w=1/[\s^2^(Fo^2^)+(0.1469P)^2^+1.9165P] where P=(Fo^2^+2Fc^2^)/3'
_refine_ls_weighting_scheme calc
_refine_ls_wR_factor_gt 0.2074
_refine_ls_wR_factor_ref 0.2269
_reflns_number_gt 3017
_reflns_number_total 3856
_reflns_threshold_expression >2sigma(I)
_cod_data_source_file cg200940j_si_002.cif
_cod_data_source_block 3.Me2CO
_cod_original_sg_symbol_H-M P-1
_cod_database_code 4501238

loop_
_symmetry_equiv_pos_as_xyz
'x, y, z'
'-x, -y, -z'

loop_
_atom_site_label
_atom_site_type_symbol
_atom_site_fract_x
_atom_site_fract_y
_atom_site_fract_z
_atom_site_U_iso_or_equiv
_atom_site_adp_type
_atom_site_occupancy
_atom_site_symmetry_multiplicity
_atom_site_calc_flag
_atom_site_refinement_flags
_atom_site_disorder_assembly
_atom_site_disorder_group
Ru1 Ru 0.41534(10) 0.73762(7) 0.09478(4) 0.0294(3) Uani 1 1 d . . .
Cl1 Cl 0.0956(3) 0.7214(2) 0.06162(12) 0.0353(5) Uani 1 1 d . . .
Cl2 Cl 0.4002(3) 0.6617(2) -0.03541(12) 0.0336(5) Uani 1 1 d . . .
N1 N 0.2758(10) 0.4761(8) 0.0750(4) 0.0291(15) Uani 1 1 d . . .
H1A H 0.1704 0.4440 0.0394 0.035 Uiso 1 1 calc R . .
H1B H 0.3536 0.4334 0.0568 0.035 Uiso 1 1 calc R . .
O1 O 0.2124(13) 0.0536(12) 0.4627(5) 0.077(3) Uani 1 1 d . . .
H1 H 0.1653 0.0154 0.4952 0.115 Uiso 1 1 calc R . .
O2 O -0.0586(13) 0.0898(12) 0.4382(5) 0.075(3) Uani 1 1 d . . .
C1 C 0.2214(12) 0.4054(9) 0.1351(5) 0.0310(19) Uani 1 1 d . . .
C2 C 0.3412(13) 0.3535(11) 0.1751(5) 0.038(2) Uani 1 1 d . . .
H2 H 0.4551 0.3602 0.1621 0.045 Uiso 1 1 calc R . .
C3 C 0.2918(14) 0.2904(11) 0.2353(5) 0.040(2) Uani 1 1 d . . .
H3 H 0.3737 0.2561 0.2626 0.048 Uiso 1 1 calc R . .
C4 C 0.1215(15) 0.2786(11) 0.2548(5) 0.042(2) Uani 1 1 d . . .
C5 C -0.0003(13) 0.3286(11) 0.2129(5) 0.038(2) Uani 1 1 d . . .
H5 H -0.1164 0.3190 0.2245 0.046 Uiso 1 1 calc R . .
C6 C 0.0515(13) 0.3935(10) 0.1531(5) 0.035(2) Uani 1 1 d . . .
H6 H -0.0292 0.4285 0.1256 0.042 Uiso 1 1 calc R . .
C7 C 0.0645(16) 0.2134(11) 0.3182(5) 0.045(2) Uani 1 1 d . . .
H7 H -0.0562 0.2005 0.3255 0.054 Uiso 1 1 calc R . .
C8 C 0.1710(17) 0.1719(13) 0.3654(6) 0.054(3) Uani 1 1 d . . .
H8 H 0.2944 0.1871 0.3612 0.064 Uiso 1 1 calc R . .
C9 C 0.0946(18) 0.1014(13) 0.4248(6) 0.054(3) Uani 1 1 d . . .
C10 C 0.8126(14) 0.9753(12) 0.0502(6) 0.046(2) Uani 1 1 d . . .
H10A H 0.8907 0.9145 0.0443 0.070 Uiso 1 1 calc R . .
H10B H 0.8917 1.0884 0.0656 0.070 Uiso 1 1 calc R . .
H10C H 0.7269 0.9545 0.0042 0.070 Uiso 1 1 calc R . .
C11 C 0.7016(13) 0.9265(10) 0.1070(5) 0.037(2) Uani 1 1 d . . .
C12 C 0.7170(12) 0.7985(11) 0.1395(5) 0.036(2) Uani 1 1 d . . .
H12 H 0.7958 0.7469 0.1261 0.043 Uiso 1 1 calc R . .
C13 C 0.6078(14) 0.7536(11) 0.1926(5) 0.043(2) Uani 1 1 d . . .
H13 H 0.6203 0.6732 0.2148 0.051 Uiso 1 1 calc R . .
C14 C 0.4820(13) 0.8235(11) 0.2137(5) 0.038(2) Uani 1 1 d . . .
C15 C 0.4677(14) 0.9476(11) 0.1789(6) 0.047(2) Uani 1 1 d . . .
H15 H 0.3849 0.9960 0.1909 0.056 Uiso 1 1 calc R . .
C16 C 0.5754(13) 0.9983(10) 0.1270(5) 0.039(2) Uani 1 1 d . . .
H16 H 0.5636 1.0799 0.1056 0.047 Uiso 1 1 calc R . .
C17 C 0.3737(17) 0.7739(16) 0.2723(6) 0.063(3) Uani 1 1 d . . .
H17 H 0.3503 0.6602 0.2700 0.076 Uiso 1 1 calc R . .
C18 C 0.499(3) 0.873(2) 0.3485(7) 0.122(7) Uani 1 1 d . . .
H18A H 0.6184 0.8599 0.3540 0.183 Uiso 1 1 calc R . .
H18B H 0.4361 0.8347 0.3861 0.183 Uiso 1 1 calc R . .
H18C H 0.5219 0.9845 0.3529 0.183 Uiso 1 1 calc R . .
C19 C 0.1829(18) 0.7888(17) 0.2631(7) 0.074(4) Uani 1 1 d . . .
H19A H 0.1229 0.7544 0.3019 0.111 Uiso 1 1 calc R . .
H19B H 0.1038 0.7223 0.2165 0.111 Uiso 1 1 calc R . .
H19C H 0.2012 0.8992 0.2650 0.111 Uiso 1 1 calc R . .
O3 O 0.683(3) 0.324(3) 0.3558(11) 0.185(8) Uani 1 1 d D . .
C20 C 0.727(4) 0.437(4) 0.4083(17) 0.183(9) Uiso 0.67(2) 1 d PD A 1
C21 C 0.719(6) 0.423(5) 0.4843(19) 0.183(9) Uiso 0.67(2) 1 d PD A 1
H21A H 0.6763 0.3113 0.4860 0.274 Uiso 0.67(2) 1 calc PR A 1
H21B H 0.6331 0.4676 0.5011 0.274 Uiso 0.67(2) 1 calc PR A 1
H21C H 0.8437 0.4809 0.5153 0.274 Uiso 0.67(2) 1 calc PR A 1
C22 C 0.791(6) 0.594(5) 0.3871(19) 0.183(9) Uiso 0.67(2) 1 d PD A 1
H22A H 0.7832 0.5754 0.3350 0.274 Uiso 0.67(2) 1 calc PR A 1
H22B H 0.9200 0.6580 0.4125 0.274 Uiso 0.67(2) 1 calc PR A 1
H22C H 0.7112 0.6493 0.4000 0.274 Uiso 0.67(2) 1 calc PR A 1
C200 C 0.727(10) 0.454(4) 0.398(2) 0.183(9) Uiso 0.33(2) 1 d PD A 2
C23 C 0.921(10) 0.524(9) 0.450(4) 0.183(9) Uiso 0.33(2) 1 d PD A 2
H23A H 0.9779 0.4461 0.4450 0.274 Uiso 0.33(2) 1 calc PR A 2
H23B H 0.9074 0.5505 0.4992 0.274 Uiso 0.33(2) 1 calc PR A 2
H23C H 0.9999 0.6197 0.4370 0.274 Uiso 0.33(2) 1 calc PR A 2
C24 C 0.611(10) 0.557(9) 0.404(4) 0.183(9) Uiso 0.33(2) 1 d PD A 2
H24A H 0.4952 0.5060 0.3676 0.274 Uiso 0.33(2) 1 calc PR A 2
H24B H 0.6824 0.6615 0.3971 0.274 Uiso 0.33(2) 1 calc PR A 2
H24C H 0.5827 0.5682 0.4523 0.274 Uiso 0.33(2) 1 calc PR A 2

loop_
_atom_site_aniso_label
_atom_site_aniso_U_11
_atom_site_aniso_U_22
_atom_site_aniso_U_33
_atom_site_aniso_U_23
_atom_site_aniso_U_13
_atom_site_aniso_U_12
Ru1 0.0330(4) 0.0189(4) 0.0458(5) 0.0164(3) 0.0219(3) 0.0123(3)
Cl1 0.0347(11) 0.0279(11) 0.0531(13) 0.0153(9) 0.0204(10) 0.0170(9)
Cl2 0.0398(12) 0.0292(11) 0.0454(12) 0.0209(9) 0.0246(10) 0.0182(9)
N1 0.038(4) 0.019(3) 0.037(4) 0.012(3) 0.018(3) 0.015(3)
O1 0.083(6) 0.108(7) 0.073(5) 0.067(5) 0.045(5) 0.046(6)
O2 0.072(6) 0.110(7) 0.069(5) 0.066(5) 0.037(5) 0.039(5)
C1 0.043(5) 0.014(4) 0.042(5) 0.016(3) 0.020(4) 0.011(4)
C2 0.039(5) 0.032(5) 0.050(5) 0.015(4) 0.023(4) 0.017(4)
C3 0.054(6) 0.031(5) 0.050(6) 0.023(4) 0.023(5) 0.022(4)
C4 0.060(6) 0.028(5) 0.042(5) 0.016(4) 0.024(5) 0.015(4)
C5 0.037(5) 0.033(5) 0.049(5) 0.015(4) 0.024(4) 0.011(4)
C6 0.035(5) 0.027(4) 0.044(5) 0.016(4) 0.015(4) 0.007(4)
C7 0.066(7) 0.032(5) 0.042(5) 0.019(4) 0.028(5) 0.015(5)
C8 0.062(7) 0.055(7) 0.054(6) 0.027(5) 0.031(5) 0.022(6)
C9 0.074(8) 0.048(6) 0.047(6) 0.023(5) 0.024(6) 0.022(6)
C10 0.044(6) 0.041(6) 0.068(7) 0.028(5) 0.036(5) 0.017(5)
C11 0.032(5) 0.023(4) 0.056(6) 0.010(4) 0.020(4) 0.006(4)
C12 0.026(4) 0.031(5) 0.052(6) 0.019(4) 0.007(4) 0.007(4)
C13 0.052(6) 0.034(5) 0.043(5) 0.018(4) 0.010(4) 0.014(4)
C14 0.038(5) 0.033(5) 0.033(5) 0.008(4) 0.006(4) 0.003(4)
C15 0.041(6) 0.027(5) 0.069(7) 0.005(4) 0.028(5) 0.006(4)
C16 0.040(5) 0.016(4) 0.064(6) 0.017(4) 0.018(4) 0.008(4)
C17 0.064(8) 0.067(8) 0.043(6) 0.009(5) 0.027(5) 0.003(6)
C18 0.110(14) 0.155(18) 0.050(8) 0.008(9) 0.014(8) 0.001(12)
C19 0.077(9) 0.075(9) 0.090(9) 0.020(7) 0.062(8) 0.034(7)
O3 0.157(15) 0.22(2) 0.228(19) 0.052(15) 0.033(13) 0.137(15)

loop_
_atom_type_symbol
_atom_type_description
_atom_type_scat_dispersion_real
_atom_type_scat_dispersion_imag
_atom_type_scat_source
C C 0.0033 0.0016 'International Tables Vol C Tables 4.2.6.8 and 6.1.1.4'
H H 0.0000 0.0000 'International Tables Vol C Tables 4.2.6.8 and 6.1.1.4'
N N 0.0061 0.0033 'International Tables Vol C Tables 4.2.6.8 and 6.1.1.4'
O O 0.0106 0.0060 'International Tables Vol C Tables 4.2.6.8 and 6.1.1.4'
Cl Cl 0.1484 0.1585 'International Tables Vol C Tables 4.2.6.8 and 6.1.1.4'
Ru Ru -1.2594 0.8363 'International Tables Vol C Tables 4.2.6.8 and 6.1.1.4'

loop_
_geom_angle_atom_site_label_1
_geom_angle_atom_site_label_2
_geom_angle_atom_site_label_3
_geom_angle
C15 Ru1 C13 68.2(4)
C15 Ru1 C14 38.6(4)
C13 Ru1 C14 37.9(4)
C15 Ru1 N1 138.5(3)
C13 Ru1 N1 92.7(3)
C14 Ru1 N1 104.9(3)
C15 Ru1 C16 37.9(4)
C13 Ru1 C16 80.3(4)
C14 Ru1 C16 69.3(3)
N1 Ru1 C16 173.0(3)
C15 Ru1 C12 81.6(4)
C13 Ru1 C12 38.1(4)
C14 Ru1 C12 69.6(4)
N1 Ru1 C12 106.2(3)
C16 Ru1 C12 68.5(3)
C15 Ru1 C11 68.3(3)
C13 Ru1 C11 68.2(4)
C14 Ru1 C11 81.9(3)
N1 Ru1 C11 139.7(3)
C16 Ru1 C11 37.5(3)
C12 Ru1 C11 38.1(3)
C15 Ru1 Cl1 87.1(3)
C13 Ru1 Cl1 137.4(3)
C14 Ru1 Cl1 102.3(3)
N1 Ru1 Cl1 83.38(19)
C16 Ru1 Cl1 101.4(3)
C12 Ru1 Cl1 168.6(3)
C11 Ru1 Cl1 134.9(2)
C15 Ru1 Cl2 139.9(3)
C13 Ru1 Cl2 134.3(3)
C14 Ru1 Cl2 170.0(3)
N1 Ru1 Cl2 79.78(18)
C16 Ru1 Cl2 105.4(3)
C12 Ru1 Cl2 100.7(3)
C11 Ru1 Cl2 88.9(3)
Cl1 Ru1 Cl2 86.90(8)
C1 N1 Ru1 119.1(5)
C6 C1 C2 120.4(8)
C6 C1 N1 119.7(8)
C2 C1 N1 119.9(8)
C1 C2 C3 120.0(9)
C4 C3 C2 120.4(9)
C3 C4 C5 119.0(8)
C3 C4 C7 122.1(9)
C5 C4 C7 118.9(9)
C4 C5 C6 120.1(9)
C1 C6 C5 120.0(8)
C8 C7 C4 125.3(10)
C7 C8 C9 120.2(11)
O2 C9 O1 123.4(10)
O2 C9 C8 124.3(11)
O1 C9 C8 112.3(11)
C16 C11 C12 119.4(8)
C16 C11 C10 121.4(8)
C12 C11 C10 119.2(8)
C16 C11 Ru1 69.9(5)
C12 C11 Ru1 70.1(5)
C10 C11 Ru1 130.1(7)
C13 C12 C11 117.8(8)
C13 C12 Ru1 69.3(5)
C11 C12 Ru1 71.8(5)
C14 C13 C12 123.9(8)
C14 C13 Ru1 72.0(5)
C12 C13 Ru1 72.6(5)
C13 C14 C15 116.5(8)
C13 C14 C17 121.5(9)
C15 C14 C17 122.0(10)
C13 C14 Ru1 70.1(5)
C15 C14 Ru1 69.7(5)
C17 C14 Ru1 132.7(7)
C16 C15 C14 121.7(9)
C16 C15 Ru1 72.4(5)
C14 C15 Ru1 71.7(5)
C15 C16 C11 120.7(8)
C15 C16 Ru1 69.7(5)
C11 C16 Ru1 72.6(5)
C14 C17 C19 114.6(10)
C14 C17 C18 109.1(10)
C19 C17 C18 110.4(12)
C20 O3 C200 13(3)
O3 C20 C21 125(3)
O3 C20 C22 112(3)
C21 C20 C22 123(2)
O3 C200 C23 117(6)
O3 C200 C24 127(6)
C23 C200 C24 116(2)

loop_
_geom_bond_atom_site_label_1
_geom_bond_atom_site_label_2
_geom_bond_distance
Ru1 C15 2.148(10)
Ru1 C13 2.151(9)
Ru1 C14 2.175(9)
Ru1 N1 2.179(6)
Ru1 C16 2.183(8)
Ru1 C12 2.194(9)
Ru1 C11 2.217(9)
Ru1 Cl1 2.405(3)
Ru1 Cl2 2.417(2)
N1 C1 1.437(10)
O1 C9 1.318(14)
O2 C9 1.216(14)
C1 C6 1.373(12)
C1 C2 1.374(12)
C2 C3 1.399(13)
C3 C4 1.388(14)
C4 C5 1.392(13)
C4 C7 1.478(12)
C5 C6 1.404(12)
C7 C8 1.320(15)
C8 C9 1.475(14)
C10 C11 1.494(13)
C11 C16 1.414(13)
C11 C12 1.439(12)
C12 C13 1.420(13)
C13 C14 1.406(14)
C14 C15 1.430(14)
C14 C17 1.512(14)
C15 C16 1.405(14)
C17 C19 1.516(18)
C17 C18 1.542(17)
O3 C20 1.212(18)
O3 C200 1.22(2)
C20 C21 1.469(18)
C20 C22 1.483(19)
C200 C23 1.51(2)
C200 C24 1.51(2)
